data_7151618
loop_
_publ_author_name
'Olsen, Jacob'
'Seiler, Paul'
'Wagner, Bj\"orn'
'Fischer, Holger'
'Tschopp, Thomas'
'Obst-Sander, Ulrike'
'Banner, David W.'
'Kansy, Manfred'
'M\"uller, Klaus'
'Diederich, Fran\,cois'

_publ_section_title
;
 A fluorine scan of the phenylamidinium needle of tricyclic thrombin
 inhibitors: effects of fluorine substitution on pKa and binding
 affinity and evidence for intermolecular C-F...CN interactions.
;
_journal_issue 9
_journal_name_full 'Organic &amp; biomolecular chemistry'
_journal_page_first 1339
_journal_page_last 1352
_journal_paper_doi 10.1039/b402515f
_journal_volume 2
_journal_year 2004
_chemical_formula_moiety 'C23 H18 F3 N3 O2'
_chemical_formula_sum 'C23 H18 F3 N3 O2'
_chemical_formula_weight 425.40
_chemical_name_systematic
;
?
;
_space_group_IT_number 14
_symmetry_cell_setting monoclinic
_symmetry_space_group_name_Hall '-P 2yn'
_symmetry_space_group_name_H-M 'P 1 21/n 1'
_atom_sites_solution_hydrogens geom
_atom_sites_solution_primary direct
_atom_sites_solution_secondary difmap
_audit_creation_method SHELXL-97
_cell_angle_alpha 90.00
_cell_angle_beta 96.211(5)
_cell_angle_gamma 90.00
_cell_formula_units_Z 4
_cell_length_a 4.8890(7)
_cell_length_b 20.180(2)
_cell_length_c 19.844(2)
_cell_measurement_reflns_used 2150
_cell_measurement_temperature 243(2)
_cell_measurement_theta_max 24.12
_cell_measurement_theta_min 3.20
_cell_volume 1946.3(4)
_computing_cell_refinement 'HKL Scalepack (Otwinowski & Minor 1997)'
_computing_data_collection 'Kappa CCD'
_computing_data_reduction 'Denzo + Scalepak (Otwinowski & Minor, 1997)'
_computing_molecular_graphics 'ORTEP (Johnson,1976)'
_computing_publication_material SHELXL97
_computing_structure_refinement 'SHELXL97 (Sheldrick, 1997)'
_computing_structure_solution 'SIR92 (Altomare et Al., 1994)'
_diffrn_ambient_temperature 243(2)
_diffrn_measured_fraction_theta_full 0.871
_diffrn_measured_fraction_theta_max 0.871
_diffrn_measurement_device_type 'Kappa CCD'
_diffrn_measurement_method CCD
_diffrn_radiation_monochromator graphite
_diffrn_radiation_source 'fine-focus sealed tube'
_diffrn_radiation_type MoK\a
_diffrn_radiation_wavelength 0.7107
_diffrn_reflns_av_R_equivalents 0.0658
_diffrn_reflns_av_sigmaI/netI 0.0732
_diffrn_reflns_limit_h_max 5
_diffrn_reflns_limit_h_min -5
_diffrn_reflns_limit_k_max 20
_diffrn_reflns_limit_k_min -22
_diffrn_reflns_limit_l_max 22
_diffrn_reflns_limit_l_min -22
_diffrn_reflns_number 3963
_diffrn_reflns_theta_full 24.12
_diffrn_reflns_theta_max 24.12
_diffrn_reflns_theta_min 3.20
_exptl_absorpt_coefficient_mu 0.114
_exptl_absorpt_correction_type none
_exptl_crystal_colour colorless
_exptl_crystal_density_diffrn 1.452
_exptl_crystal_density_method 'not measured'
_exptl_crystal_description 'Cut fragment'
_exptl_crystal_F_000 880
_exptl_crystal_size_max 0.09
_exptl_crystal_size_mid 0.07
_exptl_crystal_size_min 0.05
_refine_diff_density_max 0.351
_refine_diff_density_min -0.336
_refine_diff_density_rms 0.080
_refine_ls_extinction_coef 0.007(2)
_refine_ls_extinction_expression Fc^*^=kFc[1+0.001xFc^2^\l^3^/sin(2\q)]^-1/4^
_refine_ls_extinction_method SHELXL97
_refine_ls_goodness_of_fit_ref 1.161
_refine_ls_hydrogen_treatment 'H-atoms riding'
_refine_ls_matrix_type full
_refine_ls_number_parameters 299
_refine_ls_number_reflns 2712
_refine_ls_number_restraints 0
_refine_ls_restrained_S_all 1.161
_refine_ls_R_factor_all 0.1434
_refine_ls_R_factor_gt 0.1252
_refine_ls_shift/su_max 0.003
_refine_ls_shift/su_mean 0.000
_refine_ls_structure_factor_coef Fsqd
_refine_ls_weighting_details 'calc w=1/[\s^2^(Fo^2^)+(0.0985P)^2^+11.3641P] where P=(Fo^2^+2Fc^2^)/3'
_refine_ls_weighting_scheme calc
_refine_ls_wR_factor_gt 0.3214
_refine_ls_wR_factor_ref 0.3317
_reflns_number_gt 2225
_reflns_number_total 2712
_reflns_threshold_expression >2sigma(I)
_cod_data_source_file b402515f.txt
_cod_data_source_block olsen19
_cod_depositor_comments
;
The following automatic conversions were performed:
'_symmetry_cell_setting' value 'Monoclinic' changed to 'monoclinic'
according to '/home/saulius/struct/CIF-dictionaries/cif_core.dic'
dictionary named 'cif_core.dic' version 2.4.1 from 2010-06-29.

Automatic conversion script
Id: cif_fix_enum 1527 2010-12-29 10:47:43Z saulius 
;
_cod_original_sg_symbol_H-M 'P 21/n'
_cod_database_code 7151618

loop_
_symmetry_equiv_pos_as_xyz
'x, y, z'
'-x+1/2, y+1/2, -z+1/2'
'-x, -y, -z'
'x-1/2, -y-1/2, z-1/2'

loop_
_atom_site_label
_atom_site_type_symbol
_atom_site_fract_x
_atom_site_fract_y
_atom_site_fract_z
_atom_site_U_iso_or_equiv
_atom_site_adp_type
_atom_site_occupancy
_atom_site_calc_flag
_atom_site_refinement_flags
_atom_site_disorder_assembly
_atom_site_disorder_group
C1 C 0.0581(18) 0.4377(4) 0.7306(4) 0.049(2) Uani 1 d . . .
N2 N -0.0061(14) 0.4637(3) 0.6664(3) 0.0451(17) Uani 1 d . . .
C3 C -0.1977(16) 0.5159(4) 0.6653(4) 0.0444(19) Uani 1 d . . .
C4 C -0.2622(16) 0.5278(3) 0.7372(4) 0.0395(18) Uani 1 d . . .
H4A H -0.4625 0.5237 0.7398 0.036(19) Uiso 1 calc R . .
C5 C -0.1071(16) 0.4728(4) 0.7793(4) 0.0426(18) Uani 1 d . . .
H5A H -0.2375 0.4420 0.7979 0.12(5) Uiso 1 calc R . .
O6 O 0.2239(14) 0.3929(3) 0.7426(3) 0.0622(18) Uani 1 d . . .
O7 O -0.2924(13) 0.5428(3) 0.6143(3) 0.0562(16) Uani 1 d . . .
C8 C 0.1029(19) 0.4389(4) 0.6052(5) 0.054(2) Uani 1 d . . .
H8A H 0.2897 0.4219 0.6169 0.06(3) Uiso 1 calc R . .
H8B H 0.1120 0.4753 0.5728 0.06(2) Uiso 1 calc R . .
C9 C -0.0796(17) 0.3842(4) 0.5730(4) 0.0459(19) Uani 1 d . . .
C10 C -0.2914(19) 0.3974(4) 0.5223(4) 0.052(2) Uani 1 d . . .
H10A H -0.3186 0.4411 0.5065 0.030(18) Uiso 1 calc R . .
C11 C -0.463(2) 0.3476(4) 0.4945(5) 0.057(2) Uani 1 d . . .
H11A H -0.6062 0.3569 0.4602 0.09(4) Uiso 1 calc R . .
C12 C -0.419(2) 0.2848(4) 0.5185(4) 0.057(2) Uani 1 d . . .
C13 C -0.211(2) 0.2694(4) 0.5672(5) 0.063(3) Uani 1 d . . .
H13A H -0.1807 0.2254 0.5817 0.05(2) Uiso 1 calc R . .
C14 C -0.046(2) 0.3196(4) 0.5944(5) 0.057(2) Uani 1 d . . .
H14A H 0.0952 0.3096 0.6289 0.09(4) Uiso 1 calc R . .
F15 F -0.5862(15) 0.2359(3) 0.4912(3) 0.087(2) Uani 1 d . . .
C16 C -0.1523(16) 0.5931(3) 0.7723(4) 0.0397(18) Uani 1 d . . .
H16A H -0.2779 0.6050 0.8063 0.06(3) Uiso 1 calc R . .
N17 N 0.1158(14) 0.5744(3) 0.8096(3) 0.0429(16) Uani 1 d . . .
C18 C 0.1831(19) 0.6165(4) 0.8708(4) 0.046(2) Uani 1 d . . .
H18A H 0.1152 0.6618 0.8621 0.06(2) Uiso 1 calc R . .
H18B H 0.3828 0.6184 0.8828 0.08(3) Uiso 1 calc R . .
C19 C 0.042(3) 0.5851(5) 0.9293(5) 0.067(3) Uani 1 d . . .
H19A H 0.1721 0.5816 0.9704 0.16(7) Uiso 1 calc R . .
H19B H -0.1156 0.6117 0.9394 0.4(2) Uiso 1 calc R . .
C20 C -0.052(2) 0.5157(4) 0.9037(4) 0.055(2) Uani 1 d . . .
H20A H -0.2527 0.5132 0.8962 0.15(6) Uiso 1 calc R . .
H20B H 0.0157 0.4815 0.9364 0.08(3) Uiso 1 calc R . .
C21 C 0.0756(17) 0.5070(3) 0.8364(4) 0.0442(19) Uani 1 d . . .
H21A H 0.2546 0.4838 0.8446 0.05(2) Uiso 1 calc R . .
C22 C -0.1235(15) 0.6536(3) 0.7284(4) 0.0374(17) Uani 1 d . . .
C23 C 0.0610(16) 0.6591(3) 0.6805(4) 0.0416(18) Uani 1 d . . .
C24 C 0.0954(17) 0.7157(4) 0.6425(4) 0.047(2) Uani 1 d . . .
H24A H 0.2229 0.7168 0.6102 0.10(4) Uiso 1 calc R . .
C25 C -0.0663(17) 0.7709(4) 0.6538(4) 0.0446(19) Uani 1 d . . .
C26 C -0.2520(19) 0.7689(4) 0.7008(4) 0.051(2) Uani 1 d . . .
H26A H -0.3587 0.8063 0.7088 0.04(2) Uiso 1 calc R . .
C27 C -0.2781(15) 0.7112(4) 0.7359(4) 0.0409(18) Uani 1 d . . .
C28 C -0.023(2) 0.8304(4) 0.6159(5) 0.057(2) Uani 1 d . . .
N29 N 0.015(2) 0.8776(4) 0.5848(5) 0.075(3) Uani 1 d . . .
F30 F 0.2209(10) 0.6067(2) 0.6699(2) 0.0552(14) Uani 1 d . . .
F31 F -0.4630(10) 0.7099(2) 0.7821(2) 0.0549(13) Uani 1 d . . .

loop_
_atom_site_aniso_label
_atom_site_aniso_U_11
_atom_site_aniso_U_22
_atom_site_aniso_U_33
_atom_site_aniso_U_23
_atom_site_aniso_U_13
_atom_site_aniso_U_12
C1 0.045(5) 0.038(4) 0.062(5) -0.002(4) -0.001(4) -0.003(4)
N2 0.054(4) 0.035(3) 0.047(4) 0.001(3) 0.005(3) -0.001(3)
C3 0.039(4) 0.038(4) 0.055(5) 0.000(4) 0.000(4) -0.010(3)
C4 0.036(4) 0.029(4) 0.054(5) 0.000(3) 0.005(3) -0.005(3)
C5 0.042(5) 0.034(4) 0.051(5) 0.000(3) 0.002(3) 0.005(3)
O6 0.067(4) 0.048(3) 0.067(4) -0.004(3) -0.007(3) 0.023(3)
O7 0.065(4) 0.049(3) 0.053(3) 0.006(3) -0.004(3) 0.010(3)
C8 0.051(6) 0.049(5) 0.065(5) -0.007(4) 0.017(4) -0.009(4)
C9 0.049(5) 0.045(4) 0.045(4) -0.005(3) 0.010(4) 0.000(4)
C10 0.061(6) 0.051(5) 0.044(5) -0.001(4) 0.005(4) 0.006(4)
C11 0.062(6) 0.058(5) 0.051(5) -0.004(4) 0.002(4) 0.014(4)
C12 0.068(6) 0.055(5) 0.047(5) 0.002(4) -0.002(4) -0.016(4)
C13 0.086(7) 0.039(4) 0.060(6) 0.007(4) -0.007(5) -0.009(4)
C14 0.065(6) 0.044(5) 0.059(5) -0.001(4) -0.005(5) 0.000(4)
F15 0.109(5) 0.064(3) 0.080(4) -0.010(3) -0.026(4) -0.015(3)
C16 0.044(5) 0.033(4) 0.044(4) -0.003(3) 0.010(3) -0.003(3)
N17 0.045(4) 0.042(3) 0.042(4) 0.000(3) 0.005(3) -0.005(3)
C18 0.055(5) 0.037(4) 0.045(4) 0.003(3) 0.002(4) -0.002(4)
C19 0.091(8) 0.063(6) 0.049(5) 0.001(4) 0.019(5) -0.021(5)
C20 0.074(7) 0.043(4) 0.048(5) 0.003(4) 0.009(4) -0.005(4)
C21 0.046(5) 0.030(4) 0.056(5) 0.007(3) 0.004(4) 0.001(3)
C22 0.042(4) 0.032(4) 0.037(4) 0.003(3) 0.000(3) -0.006(3)
C23 0.042(4) 0.032(4) 0.051(5) 0.005(3) 0.005(4) 0.005(3)
C24 0.048(5) 0.048(5) 0.044(4) 0.006(3) 0.001(4) -0.005(4)
C25 0.048(5) 0.035(4) 0.049(5) 0.003(3) -0.001(4) -0.003(3)
C26 0.062(6) 0.031(4) 0.057(5) -0.005(3) -0.004(4) 0.004(4)
C27 0.034(4) 0.036(4) 0.054(5) -0.004(3) 0.012(3) -0.002(3)
C28 0.071(6) 0.035(4) 0.060(5) 0.004(4) -0.012(4) -0.014(4)
N29 0.092(7) 0.051(5) 0.078(6) 0.011(4) -0.010(5) -0.020(4)
F30 0.058(3) 0.046(3) 0.064(3) 0.009(2) 0.020(2) 0.014(2)
F31 0.061(3) 0.043(2) 0.063(3) -0.002(2) 0.017(2) 0.005(2)

loop_
_atom_type_symbol
_atom_type_description
_atom_type_scat_dispersion_real
_atom_type_scat_dispersion_imag
_atom_type_scat_source
C C 0.0033 0.0016 'International Tables Vol C Tables 4.2.6.8 and 6.1.1.4'
H H 0.0000 0.0000 'International Tables Vol C Tables 4.2.6.8 and 6.1.1.4'
N N 0.0061 0.0033 'International Tables Vol C Tables 4.2.6.8 and 6.1.1.4'
O O 0.0106 0.0060 'International Tables Vol C Tables 4.2.6.8 and 6.1.1.4'
F F 0.0171 0.0103 'International Tables Vol C Tables 4.2.6.8 and 6.1.1.4'

loop_
_geom_angle_atom_site_label_1
_geom_angle_atom_site_label_2
_geom_angle_atom_site_label_3
_geom_angle
_geom_angle_site_symmetry_1
_geom_angle_site_symmetry_3
_geom_angle_publ_flag
O6 C1 N2 122.8(8) . . ?
O6 C1 C5 127.9(8) . . ?
N2 C1 C5 109.3(7) . . ?
C1 N2 C3 112.5(7) . . ?
C1 N2 C8 124.6(7) . . ?
C3 N2 C8 122.9(7) . . ?
O7 C3 N2 123.2(8) . . ?
O7 C3 C4 128.6(8) . . ?
N2 C3 C4 108.1(6) . . ?
C3 C4 C5 104.9(6) . . ?
C3 C4 C16 117.3(6) . . ?
C5 C4 C16 104.0(6) . . ?
C1 C5 C21 112.2(7) . . ?
C1 C5 C4 105.0(6) . . ?
C21 C5 C4 107.0(6) . . ?
N2 C8 C9 110.3(7) . . ?
C14 C9 C10 117.4(8) . . ?
C14 C9 C8 121.0(8) . . ?
C10 C9 C8 121.5(8) . . ?
C11 C10 C9 121.4(8) . . ?
C12 C11 C10 118.0(8) . . ?
F15 C12 C11 118.2(8) . . ?
F15 C12 C13 119.3(8) . . ?
C11 C12 C13 122.5(8) . . ?
C12 C13 C14 118.3(8) . . ?
C13 C14 C9 122.3(8) . . ?
N17 C16 C22 111.1(6) . . ?
N17 C16 C4 104.6(6) . . ?
C22 C16 C4 118.3(6) . . ?
C21 N17 C16 105.6(6) . . ?
C21 N17 C18 104.9(6) . . ?
C16 N17 C18 111.6(6) . . ?
N17 C18 C19 107.4(6) . . ?
C20 C19 C18 105.5(7) . . ?
C19 C20 C21 104.8(7) . . ?
N17 C21 C5 103.7(6) . . ?
N17 C21 C20 106.6(6) . . ?
C5 C21 C20 115.8(7) . . ?
C23 C22 C27 113.8(6) . . ?
C23 C22 C16 124.6(7) . . ?
C27 C22 C16 121.5(7) . . ?
F30 C23 C22 118.5(6) . . ?
F30 C23 C24 117.0(7) . . ?
C22 C23 C24 124.5(7) . . ?
C23 C24 C25 117.6(8) . . ?
C26 C25 C24 120.9(7) . . ?
C26 C25 C28 121.6(8) . . ?
C24 C25 C28 117.5(8) . . ?
C27 C26 C25 118.4(7) . . ?
F31 C27 C26 117.7(7) . . ?
F31 C27 C22 117.5(6) . . ?
C26 C27 C22 124.8(8) . . ?
N29 C28 C25 178.8(12) . . ?

loop_
_geom_bond_atom_site_label_1
_geom_bond_atom_site_label_2
_geom_bond_distance
_geom_bond_site_symmetry_2
_geom_bond_publ_flag
C1 O6 1.221(10) . ?
C1 N2 1.381(11) . ?
C1 C5 1.504(12) . ?
N2 C3 1.409(10) . ?
N2 C8 1.465(11) . ?
C3 O7 1.196(9) . ?
C3 C4 1.513(11) . ?
C4 C5 1.539(10) . ?
C4 C16 1.558(10) . ?
C5 C21 1.529(11) . ?
C8 C9 1.517(11) . ?
C9 C14 1.375(11) . ?
C9 C10 1.390(12) . ?
C10 C11 1.386(13) . ?
C11 C12 1.363(13) . ?
C12 F15 1.355(10) . ?
C12 C13 1.363(13) . ?
C13 C14 1.368(12) . ?
C16 N17 1.483(10) . ?
C16 C22 1.515(10) . ?
N17 C21 1.482(9) . ?
N17 C18 1.490(10) . ?
C18 C19 1.547(12) . ?
C19 C20 1.542(12) . ?
C20 C21 1.542(12) . ?
C22 C23 1.383(11) . ?
C22 C27 1.404(10) . ?
C23 F30 1.345(8) . ?
C23 C24 1.389(11) . ?
C24 C25 1.398(12) . ?
C25 C26 1.371(13) . ?
C25 C28 1.444(11) . ?
C26 C27 1.369(11) . ?
C27 F31 1.356(9) . ?
C28 N29 1.162(11) . ?

loop_
_geom_torsion_atom_site_label_1
_geom_torsion_atom_site_label_2
_geom_torsion_atom_site_label_3
_geom_torsion_atom_site_label_4
_geom_torsion
_geom_torsion_site_symmetry_1
_geom_torsion_site_symmetry_2
_geom_torsion_site_symmetry_3
_geom_torsion_site_symmetry_4
_geom_torsion_publ_flag
O6 C1 N2 C3 -178.6(7) . . . . ?
C5 C1 N2 C3 1.8(9) . . . . ?
O6 C1 N2 C8 3.4(13) . . . . ?
C5 C1 N2 C8 -176.2(7) . . . . ?
C1 N2 C3 O7 -175.7(7) . . . . ?
C8 N2 C3 O7 2.3(12) . . . . ?
C1 N2 C3 C4 2.1(9) . . . . ?
C8 N2 C3 C4 -179.9(7) . . . . ?
O7 C3 C4 C5 172.8(8) . . . . ?
N2 C3 C4 C5 -4.8(8) . . . . ?
O7 C3 C4 C16 -72.5(11) . . . . ?
N2 C3 C4 C16 109.9(7) . . . . ?
O6 C1 C5 C21 59.9(11) . . . . ?
N2 C1 C5 C21 -120.5(7) . . . . ?
O6 C1 C5 C4 175.7(8) . . . . ?
N2 C1 C5 C4 -4.7(8) . . . . ?
C3 C4 C5 C1 5.7(8) . . . . ?
C16 C4 C5 C1 -118.0(7) . . . . ?
C3 C4 C5 C21 125.0(7) . . . . ?
C16 C4 C5 C21 1.3(8) . . . . ?
C1 N2 C8 C9 88.5(10) . . . . ?
C3 N2 C8 C9 -89.3(9) . . . . ?
N2 C8 C9 C14 -85.1(10) . . . . ?
N2 C8 C9 C10 93.2(9) . . . . ?
C14 C9 C10 C11 0.4(13) . . . . ?
C8 C9 C10 C11 -177.9(8) . . . . ?
C9 C10 C11 C12 0.1(14) . . . . ?
C10 C11 C12 F15 -179.7(8) . . . . ?
C10 C11 C12 C13 -1.4(15) . . . . ?
F15 C12 C13 C14 -179.5(9) . . . . ?
C11 C12 C13 C14 2.2(16) . . . . ?
C12 C13 C14 C9 -1.7(16) . . . . ?
C10 C9 C14 C13 0.5(14) . . . . ?
C8 C9 C14 C13 178.8(9) . . . . ?
C3 C4 C16 N17 -93.5(7) . . . . ?
C5 C4 C16 N17 21.7(8) . . . . ?
C3 C4 C16 C22 30.7(10) . . . . ?
C5 C4 C16 C22 145.9(7) . . . . ?
C22 C16 N17 C21 -166.4(6) . . . . ?
C4 C16 N17 C21 -37.8(7) . . . . ?
C22 C16 N17 C18 80.1(7) . . . . ?
C4 C16 N17 C18 -151.3(6) . . . . ?
C21 N17 C18 C19 -28.5(9) . . . . ?
C16 N17 C18 C19 85.3(8) . . . . ?
N17 C18 C19 C20 12.4(11) . . . . ?
C18 C19 C20 C21 7.8(11) . . . . ?
C16 N17 C21 C5 38.4(8) . . . . ?
C18 N17 C21 C5 156.4(6) . . . . ?
C16 N17 C21 C20 -84.3(7) . . . . ?
C18 N17 C21 C20 33.7(8) . . . . ?
C1 C5 C21 N17 90.7(7) . . . . ?
C4 C5 C21 N17 -23.8(8) . . . . ?
C1 C5 C21 C20 -152.8(7) . . . . ?
C4 C5 C21 C20 92.6(8) . . . . ?
C19 C20 C21 N17 -25.6(10) . . . . ?
C19 C20 C21 C5 -140.5(8) . . . . ?
N17 C16 C22 C23 54.3(9) . . . . ?
C4 C16 C22 C23 -66.6(10) . . . . ?
N17 C16 C22 C27 -122.4(7) . . . . ?
C4 C16 C22 C27 116.7(8) . . . . ?
C27 C22 C23 F30 179.4(6) . . . . ?
C16 C22 C23 F30 2.5(11) . . . . ?
C27 C22 C23 C24 -0.1(11) . . . . ?
C16 C22 C23 C24 -177.0(7) . . . . ?
F30 C23 C24 C25 -179.0(7) . . . . ?
C22 C23 C24 C25 0.5(12) . . . . ?
C23 C24 C25 C26 0.0(12) . . . . ?
C23 C24 C25 C28 177.8(7) . . . . ?
C24 C25 C26 C27 -0.9(12) . . . . ?
C28 C25 C26 C27 -178.6(8) . . . . ?
C25 C26 C27 F31 -179.8(7) . . . . ?
C25 C26 C27 C22 1.4(12) . . . . ?
C23 C22 C27 F31 -179.7(6) . . . . ?
C16 C22 C27 F31 -2.6(11) . . . . ?
C23 C22 C27 C26 -0.9(11) . . . . ?
C16 C22 C27 C26 176.1(7) . . . . ?
C26 C25 C28 N29 -175(100) . . . . ?
C24 C25 C28 N29 7(52) . . . . ?
